data_1536307
loop_
_publ_author_name
'Juergens, B.'
'Irran, E.'
'Hoeppe, H.A.'
'Schnick, W.'

_publ_section_title
;
 Phase transition of a dicyanamide with rutile-like structure: syntheses
 and crystal structures of alpha- and beta- (Cd (N (C N)2)2)
;
_journal_name_full 'Zeitschrift fuer Anorganische und Allgemeine Chemie'
_journal_page_first 219
_journal_page_last 223
_journal_volume 630
_journal_year 2004
_chemical_formula_sum 'C4 Cd N6'
_chemical_name_systematic 'Cd (N (C N)2)2'
_space_group_IT_number 14
_symmetry_space_group_name_Hall '-P 2yn'
_symmetry_space_group_name_H-M 'P 1 21/n 1'
_cell_angle_alpha 90
_cell_angle_beta 91.7841
_cell_angle_gamma 90
_cell_formula_units_Z 2
_cell_length_a 6.21598
_cell_length_b 7.4876
_cell_length_c 7.7021
_cell_volume 358.303
_citation_journal_id_ASTM ZAACAB
_cod_data_source_file Juergens_ZAACAB_2004_1152.cif
_cod_data_source_block C4Cd1N6
_cod_original_cell_volume 358.3033
_cod_original_sg_symbol_Hall '-P 2ybc (x-z,y,z)'
_cod_original_formula_sum 'C4 Cd1 N6'
_cod_database_code 1536307

loop_
_symmetry_equiv_pos_as_xyz
x,y,z
-x+1/2,y+1/2,-z+1/2
-x,-y,-z
x-1/2,-y-1/2,z-1/2

loop_
_atom_site_label
_atom_site_type_symbol
_atom_site_fract_x
_atom_site_fract_y
_atom_site_fract_z
_atom_site_occupancy
_atom_site_U_iso_or_equiv
C1 C 0.2393 0.3652 0.1278 1 0.0
Cd1 Cd+2 0 0 0 1 0.0
C2 C 0.2256 0.3569 -0.1685 1 0.0
N1 N+1 0.1474 0.3022 -0.0174 1 0.0
N2 N-1 0.2823 0.4118 0.2748 1 0.0
N3 N-1 0.2907 0.3915 -0.2905 1 0.0
